data_4038746
loop_
_publ_author_name
'Marinova, Maya'
'Pascal, Simon'
'Gu\'en\'ee, Laure'
'Besnard, C\'eline'
'Shivachev, Boris'
'Kostova, Kalina'
'Villani, Claudio'
'Franzini, Roberta'
'Dimitrov, Vladimir'
'Lacour, J\'er\^ome'

_publ_section_title
;
 Synthesis, Resolution, Configurational Stability, and Properties of
 Cationic Functionalized [5]Helicenes.
;
_journal_issue 18
_journal_name_full 'The Journal of organic chemistry'
_journal_page_first 11908
_journal_page_last 11923
_journal_paper_doi 10.1021/acs.joc.0c01716
_journal_volume 85
_journal_year 2020
_chemical_formula_moiety 'C27 H22 Br N O2, C H2 Cl2'
_chemical_formula_sum 'C28 H24 Br Cl2 N O2'
_chemical_formula_weight 557.29
_space_group_crystal_system triclinic
_space_group_IT_number 2
_space_group_name_Hall '-P 1'
_space_group_name_H-M_alt 'P -1'
_atom_sites_solution_hydrogens geom
_atom_sites_solution_primary dual
_audit_creation_date 2020-02-28
_audit_creation_method
;
Olex2 1.3
(compiled Nov 21 2019 18:26:39 for OlexSys, GUI svn.r6003)
;
_cell_angle_alpha 110.420(6)
_cell_angle_beta 95.401(5)
_cell_angle_gamma 112.560(6)
_cell_formula_units_Z 2
_cell_length_a 9.9075(7)
_cell_length_b 11.5025(7)
_cell_length_c 12.5629(8)
_cell_measurement_reflns_used 5713
_cell_measurement_temperature 180.00(10)
_cell_measurement_theta_max 73.6600
_cell_measurement_theta_min 4.5540
_cell_volume 1195.28(17)
_computing_cell_refinement 'CrysAlisPro 1.171.38.43 (Rigaku OD, 2015)'
_computing_data_collection 'CrysAlisPro 1.171.38.43 (Rigaku OD, 2015)'
_computing_data_reduction 'CrysAlisPro 1.171.38.43 (Rigaku OD, 2015)'
_computing_molecular_graphics 'Olex2 1.3 (Dolomanov et al., 2009)'
_computing_publication_material 'Olex2 1.3 (Dolomanov et al., 2009)'
_computing_structure_refinement 'SHELXL 2018/3 (Sheldrick, 2015)'
_computing_structure_solution 'SHELXT  (Sheldrick, 2015)'
_diffrn_ambient_environment N~2~
_diffrn_ambient_temperature 180.00(10)
_diffrn_detector 'CCD plate'
_diffrn_detector_area_resol_mean 10.4679
_diffrn_detector_type Atlas
_diffrn_measured_fraction_theta_full 0.996
_diffrn_measured_fraction_theta_max 0.961
_diffrn_measurement_details
;
List of Runs (angles in degrees, time in seconds):

  # Type    Start    End  Width  t~exp~   \w     \q     \k     \f   Frames
--------------------------------------------------------------------------
  1  \w   -104.00  -9.00   1.00    1.00    --  -37.56 -38.00 -90.00   95
  2  \w     57.00  85.00   1.00    1.00    --   37.56-178.00 -60.00   28
  3  \w     25.00  50.00   1.00    1.00    --  110.40 -94.00 -90.00   25
  4  \w     64.00 103.00   1.00    1.00    --  110.40 -94.00 -90.00   39
  5  \w     73.00 109.00   1.00    1.00    --  110.40 -94.00 -30.00   36
  6  \w     32.00 144.00   1.00    1.00    --  110.40 -30.00  90.00  112
  7  \w     89.00 132.00   1.00    1.00    --  110.40  61.00 -30.00   43
  8  \w    101.00 127.00   1.00    1.00    --  110.40 111.00  90.00   26
  9  \w     82.00 130.00   1.00    1.00    --   37.56 178.00   0.00   48
 10  \w     65.00 127.00   1.00    1.00    --   37.56 178.00-180.00   62
 11  \w     25.00 171.00   1.00    1.00    --  110.40 -15.00 -60.00  146
 12  \w     64.00 115.00   1.00    1.00    --  110.40-111.00 120.00   51
 13  \w     35.00 144.00   1.00    1.00    --  110.40 -61.00 -30.00  109
 14  \w     27.00  56.00   1.00    1.00    --  110.40 -77.00 -90.00   29
 15  \w     25.00  69.00   1.00    1.00    --  110.40 -94.00 -30.00   44
 16  \w     26.00 137.00   1.00    1.00    --  110.40 -77.00 120.00  111
 17  \w    -72.00 -34.00   1.00    1.00    --  -37.56 178.00 150.00   38
 18  \w    -94.00 -38.00   1.00    1.00    --  -37.56 178.00  60.00   56
 19  \w   -116.00  -6.00   1.00    1.00    --  -37.56 -57.00  30.00  110
;
_diffrn_measurement_device 'four-circle diffractometer'
_diffrn_measurement_device_type 'SuperNova, Dual, Cu at zero, Atlas'
_diffrn_measurement_method '\w scans'
_diffrn_orient_matrix_type 'CrysAlisPro convention (1999,Acta A55,543-557)'
_diffrn_orient_matrix_UB_11 0.0900379000
_diffrn_orient_matrix_UB_12 0.1586920000
_diffrn_orient_matrix_UB_13 0.0477320000
_diffrn_orient_matrix_UB_21 -0.0014089000
_diffrn_orient_matrix_UB_22 -0.0129990000
_diffrn_orient_matrix_UB_23 -0.1264132000
_diffrn_orient_matrix_UB_31 -0.1495190000
_diffrn_orient_matrix_UB_32 0.0124672000
_diffrn_orient_matrix_UB_33 -0.0117723000
_diffrn_radiation_monochromator mirror
_diffrn_radiation_probe x-ray
_diffrn_radiation_type 'Cu K\a'
_diffrn_radiation_wavelength 1.54184
_diffrn_reflns_av_R_equivalents 0.0333
_diffrn_reflns_av_unetI/netI 0.0333
_diffrn_reflns_Laue_measured_fraction_full 0.996
_diffrn_reflns_Laue_measured_fraction_max 0.961
_diffrn_reflns_limit_h_max 8
_diffrn_reflns_limit_h_min -11
_diffrn_reflns_limit_k_max 14
_diffrn_reflns_limit_k_min -12
_diffrn_reflns_limit_l_max 15
_diffrn_reflns_limit_l_min -15
_diffrn_reflns_number 7481
_diffrn_reflns_point_group_measured_fraction_full 0.996
_diffrn_reflns_point_group_measured_fraction_max 0.961
_diffrn_reflns_theta_full 67.684
_diffrn_reflns_theta_max 73.642
_diffrn_reflns_theta_min 3.892
_diffrn_source 'micro-focus sealed X-ray tube'
_diffrn_source_type 'SuperNova (Cu) X-ray Source'
_exptl_absorpt_coefficient_mu 4.617
_exptl_absorpt_correction_T_max 0.364
_exptl_absorpt_correction_T_min 0.102
_exptl_absorpt_correction_type gaussian
_exptl_absorpt_process_details
;
CrysAlisPro 1.171.38.43 (Rigaku Oxford Diffraction, 2015)
Numerical absorption correction based on gaussian integration over
			a multifaceted crystal model
Empirical absorption correction using spherical harmonics,
 implemented in SCALE3 ABSPACK scaling algorithm.
;
_exptl_crystal_colour colourless
_exptl_crystal_colour_primary colourless
_exptl_crystal_density_diffrn 1.548
_exptl_crystal_description prism
_exptl_crystal_F_000 568
_exptl_crystal_size_max 0.98
_exptl_crystal_size_mid 0.487
_exptl_crystal_size_min 0.351
_refine_diff_density_max 1.460
_refine_diff_density_min -0.829
_refine_diff_density_rms 0.106
_refine_ls_extinction_coef 0.0204(11)
_refine_ls_extinction_expression Fc^*^=kFc[1+0.001xFc^2^\l^3^/sin(2\q)]^-1/4^
_refine_ls_extinction_method 'SHELXL-2018/3 (Sheldrick 2018)'
_refine_ls_goodness_of_fit_ref 1.056
_refine_ls_hydrogen_treatment constr
_refine_ls_matrix_type full
_refine_ls_number_parameters 310
_refine_ls_number_reflns 4648
_refine_ls_number_restraints 0
_refine_ls_restrained_S_all 1.056
_refine_ls_R_factor_all 0.0509
_refine_ls_R_factor_gt 0.0496
_refine_ls_shift/su_max 0.000
_refine_ls_shift/su_mean 0.000
_refine_ls_structure_factor_coef Fsqd
_refine_ls_weighting_details 'w=1/[\s^2^(Fo^2^)+(0.0915P)^2^+0.7927P] where P=(Fo^2^+2Fc^2^)/3'
_refine_ls_weighting_scheme calc
_refine_ls_wR_factor_gt 0.1321
_refine_ls_wR_factor_ref 0.1338
_reflns_Friedel_coverage 0.000
_reflns_number_gt 4448
_reflns_number_total 4648
_reflns_threshold_expression 'I > 2\s(I)'
_cod_data_source_file jo0c01716_si_002.cif
_cod_data_source_block 24B
_cod_depositor_comments 'Adding full bibliography for 4038740--4038746.cif.'
_cod_original_cell_volume 1195.28(15)
_cod_database_code 4038746
_shelx_shelxl_version_number 2018/3
_chemical_oxdiff_formula 'C28 H24 Br1 Cl2 N1 O2'
_shelx_space_group_comment
;
The symmetry employed for this shelxl refinement is uniquely defined
by the following loop, which should always be used as a source of
symmetry information in preference to the above space-group names.
They are only intended as comments.
;
_reflns_odcompleteness_completeness 99.65
_reflns_odcompleteness_iscentric 1
_reflns_odcompleteness_theta 67.29
_olex2_refinement_description
;
1. Fixed Uiso
 At 1.2 times of:
  All C(H) groups, All C(H,H) groups
 At 1.5 times of:
  All C(H,H,H) groups
2.a Ternary CH refined with riding coordinates:
 C21(H21)
2.b Secondary CH2 refined with riding coordinates:
 C12(H12A,H12B), C13(H13A,H13B), C31(H31A,H31B)
2.c Aromatic/amide H refined with riding coordinates:
 C3(H3), C4(H4), C6(H6), C8(H8), C9(H9), C16(H16), C17(H17), C18(H18),
 C25(H25), C26(H26), C27(H27)
2.d Idealised Me refined as rotating group:
 C14(H14A,H14B,H14C), C30(H30A,H30B,H30C)
;
_olex2_submission_special_instructions 'No special instructions were received'
_oxdiff_exptl_absorpt_empirical_details
;
Empirical correction (ABSPACK) includes:
- Absorption correction using spherical harmonics
- Frame scaling
;
_oxdiff_exptl_absorpt_empirical_full_max 2.282
_oxdiff_exptl_absorpt_empirical_full_min 0.405

loop_
_space_group_symop_operation_xyz
'x, y, z'
'-x, -y, -z'

loop_
_atom_site_label
_atom_site_type_symbol
_atom_site_fract_x
_atom_site_fract_y
_atom_site_fract_z
_atom_site_U_iso_or_equiv
_atom_site_adp_type
_atom_site_occupancy
_atom_site_site_symmetry_order
_atom_site_calc_flag
_atom_site_refinement_flags_posn
_atom_site_refinement_flags_adp
_atom_site_refinement_flags_occupancy
_atom_site_disorder_assembly
_atom_site_disorder_group
Br1 Br 0.58445(3) 0.09660(3) 0.75151(2) 0.03291(16) Uani 1 1 d . . . . .
O24 O 0.0299(2) 0.52891(19) 0.78921(16) 0.0270(4) Uani 1 1 d . . . . .
O29 O 0.45886(18) 0.57108(18) 0.63518(15) 0.0253(4) Uani 1 1 d . . . . .
N11 N -0.0530(2) 0.2248(2) 0.39097(18) 0.0220(4) Uani 1 1 d . . . . .
C1 C 0.1564(3) 0.2813(2) 0.5466(2) 0.0195(5) Uani 1 1 d . . . . .
C2 C 0.2531(3) 0.2394(2) 0.5987(2) 0.0197(5) Uani 1 1 d . . . . .
C3 C 0.3494(3) 0.3163(2) 0.7160(2) 0.0238(5) Uani 1 1 d . . . . .
H3 H 0.349191 0.400774 0.764285 0.029 Uiso 1 1 calc R U . . .
C4 C 0.4417(3) 0.2725(3) 0.7609(2) 0.0261(5) Uani 1 1 d . . . . .
H4 H 0.502518 0.324800 0.839837 0.031 Uiso 1 1 calc R U . . .
C5 C 0.4461(3) 0.1493(3) 0.6895(2) 0.0231(5) Uani 1 1 d . . . . .
C6 C 0.3539(3) 0.0687(2) 0.5777(2) 0.0223(5) Uani 1 1 d . . . . .
H6 H 0.357204 -0.014873 0.530999 0.027 Uiso 1 1 calc R U . . .
C7 C 0.2539(3) 0.1103(2) 0.5320(2) 0.0205(5) Uani 1 1 d . . . . .
C8 C 0.1514(3) 0.0226(2) 0.4195(2) 0.0231(5) Uani 1 1 d . . . . .
H8 H 0.152399 -0.062708 0.374664 0.028 Uiso 1 1 calc R U . . .
C9 C 0.0512(3) 0.0587(2) 0.3745(2) 0.0227(5) Uani 1 1 d . . . . .
H9 H -0.020767 -0.003744 0.300679 0.027 Uiso 1 1 calc R U . . .
C10 C 0.0533(3) 0.1889(2) 0.4371(2) 0.0204(5) Uani 1 1 d . . . . .
C12 C -0.1444(3) 0.1401(3) 0.2684(2) 0.0246(5) Uani 1 1 d . . . . .
H12A H -0.221816 0.171237 0.253673 0.029 Uiso 1 1 calc R U . . .
H12B H -0.198225 0.042370 0.256710 0.029 Uiso 1 1 calc R U . . .
C13 C -0.0510(3) 0.1476(3) 0.1785(2) 0.0275(5) Uani 1 1 d . . . . .
H13A H -0.010158 0.241749 0.180397 0.033 Uiso 1 1 calc R U . . .
H13B H 0.035494 0.129264 0.198884 0.033 Uiso 1 1 calc R U . . .
C14 C -0.1498(4) 0.0410(3) 0.0553(3) 0.0370(6) Uani 1 1 d . . . . .
H14A H -0.094833 0.056928 -0.003025 0.055 Uiso 1 1 calc R U . . .
H14B H -0.243427 0.049980 0.040309 0.055 Uiso 1 1 calc R U . . .
H14C H -0.174739 -0.052452 0.049587 0.055 Uiso 1 1 calc R U . . .
C15 C -0.1153(3) 0.2917(2) 0.4745(2) 0.0209(5) Uani 1 1 d . . . . .
C16 C -0.2676(3) 0.2646(2) 0.4569(2) 0.0238(5) Uani 1 1 d . . . . .
H16 H -0.337018 0.204357 0.381551 0.029 Uiso 1 1 calc R U . . .
C17 C -0.3161(3) 0.3276(3) 0.5517(2) 0.0268(5) Uani 1 1 d . . . . .
H17 H -0.419301 0.310523 0.539831 0.032 Uiso 1 1 calc R U . . .
C18 C -0.2177(3) 0.4142(3) 0.6627(2) 0.0275(5) Uani 1 1 d . . . . .
H18 H -0.252876 0.453389 0.727382 0.033 Uiso 1 1 calc R U . . .
C19 C -0.0664(3) 0.4421(2) 0.6769(2) 0.0230(5) Uani 1 1 d . . . . .
C20 C -0.0130(3) 0.3867(2) 0.5843(2) 0.0208(5) Uani 1 1 d . . . . .
C21 C 0.1506(3) 0.4207(2) 0.5923(2) 0.0196(5) Uani 1 1 d . . . . .
H21 H 0.176461 0.457944 0.532088 0.023 Uiso 1 1 calc R U . . .
C22 C 0.2472(3) 0.5391(2) 0.7096(2) 0.0203(5) Uani 1 1 d . . . . .
C23 C 0.1840(3) 0.5857(2) 0.7995(2) 0.0226(5) Uani 1 1 d . . . . .
C25 C 0.2706(3) 0.6959(3) 0.9081(2) 0.0284(5) Uani 1 1 d . . . . .
H25 H 0.224712 0.721103 0.969787 0.034 Uiso 1 1 calc R U . . .
C26 C 0.4246(3) 0.7676(3) 0.9240(2) 0.0307(6) Uani 1 1 d . . . . .
H26 H 0.485142 0.843090 0.997514 0.037 Uiso 1 1 calc R U . . .
C27 C 0.4920(3) 0.7307(3) 0.8338(2) 0.0277(5) Uani 1 1 d . . . . .
H27 H 0.597404 0.782321 0.844540 0.033 Uiso 1 1 calc R U . . .
C28 C 0.4038(3) 0.6178(2) 0.7280(2) 0.0223(5) Uani 1 1 d . . . . .
C30 C 0.6140(3) 0.6525(3) 0.6436(3) 0.0337(6) Uani 1 1 d . . . . .
H30A H 0.637132 0.612518 0.569125 0.051 Uiso 1 1 calc R U . . .
H30B H 0.679555 0.653071 0.707465 0.051 Uiso 1 1 calc R U . . .
H30C H 0.631589 0.747644 0.659986 0.051 Uiso 1 1 calc R U . . .
Cl1 Cl 0.71419(10) 0.63466(9) -0.03857(8) 0.0534(2) Uani 1 1 d . . . . .
Cl2 Cl 0.99845(12) 0.73174(13) 0.12980(10) 0.0698(3) Uani 1 1 d . . . . .
C31 C 0.8542(4) 0.5937(4) 0.0110(3) 0.0480(8) Uani 1 1 d . . . . .
H31A H 0.806479 0.516067 0.033654 0.058 Uiso 1 1 calc R U . . .
H31B H 0.898117 0.561856 -0.054501 0.058 Uiso 1 1 calc R U . . .

loop_
_atom_site_aniso_label
_atom_site_aniso_U_11
_atom_site_aniso_U_22
_atom_site_aniso_U_33
_atom_site_aniso_U_23
_atom_site_aniso_U_13
_atom_site_aniso_U_12
Br1 0.0268(2) 0.0368(2) 0.0351(2) 0.01180(14) -0.00126(12) 0.01921(15)
O24 0.0190(8) 0.0279(9) 0.0276(9) 0.0061(7) 0.0071(7) 0.0090(7)
O29 0.0146(8) 0.0244(8) 0.0275(9) 0.0059(7) 0.0041(6) 0.0044(7)
N11 0.0158(9) 0.0208(10) 0.0245(10) 0.0064(8) 0.0001(8) 0.0074(8)
C1 0.0132(10) 0.0172(10) 0.0246(11) 0.0074(9) 0.0045(8) 0.0047(8)
C2 0.0153(10) 0.0175(10) 0.0248(11) 0.0094(9) 0.0047(9) 0.0054(8)
C3 0.0212(11) 0.0206(11) 0.0260(12) 0.0074(9) 0.0036(9) 0.0087(9)
C4 0.0221(12) 0.0236(12) 0.0255(11) 0.0078(9) 0.0004(9) 0.0068(10)
C5 0.0163(11) 0.0230(11) 0.0305(12) 0.0123(10) 0.0034(9) 0.0089(9)
C6 0.0202(11) 0.0182(11) 0.0281(12) 0.0098(9) 0.0062(9) 0.0083(9)
C7 0.0146(10) 0.0177(10) 0.0254(11) 0.0083(9) 0.0032(9) 0.0046(9)
C8 0.0207(11) 0.0168(10) 0.0258(11) 0.0045(9) 0.0029(9) 0.0074(9)
C9 0.0179(11) 0.0185(11) 0.0239(11) 0.0057(9) 0.0003(9) 0.0046(9)
C10 0.0134(10) 0.0201(11) 0.0260(11) 0.0104(9) 0.0037(9) 0.0054(9)
C12 0.0179(11) 0.0245(11) 0.0242(11) 0.0073(9) -0.0009(9) 0.0067(9)
C13 0.0232(12) 0.0280(12) 0.0290(12) 0.0115(10) 0.0042(10) 0.0101(10)
C14 0.0389(16) 0.0367(15) 0.0292(13) 0.0074(11) 0.0023(12) 0.0182(13)
C15 0.0165(11) 0.0183(10) 0.0289(12) 0.0121(9) 0.0044(9) 0.0071(9)
C16 0.0164(11) 0.0204(11) 0.0328(12) 0.0127(10) 0.0024(9) 0.0060(9)
C17 0.0142(11) 0.0259(12) 0.0423(14) 0.0171(11) 0.0074(10) 0.0084(9)
C18 0.0196(12) 0.0297(13) 0.0354(13) 0.0140(11) 0.0112(10) 0.0120(10)
C19 0.0186(11) 0.0198(11) 0.0285(12) 0.0105(9) 0.0050(9) 0.0065(9)
C20 0.0160(11) 0.0172(10) 0.0290(12) 0.0099(9) 0.0043(9) 0.0074(9)
C21 0.0146(10) 0.0176(10) 0.0246(11) 0.0082(9) 0.0036(8) 0.0061(9)
C22 0.0177(11) 0.0161(10) 0.0246(11) 0.0074(9) 0.0022(9) 0.0069(9)
C23 0.0197(11) 0.0191(11) 0.0288(12) 0.0101(9) 0.0052(9) 0.0086(9)
C25 0.0292(13) 0.0266(12) 0.0261(12) 0.0068(10) 0.0062(10) 0.0133(11)
C26 0.0266(13) 0.0261(12) 0.0277(12) 0.0036(10) -0.0005(10) 0.0089(11)
C27 0.0190(12) 0.0230(12) 0.0301(12) 0.0063(10) -0.0010(10) 0.0046(10)
C28 0.0192(11) 0.0194(11) 0.0260(11) 0.0088(9) 0.0032(9) 0.0077(9)
C30 0.0170(12) 0.0357(14) 0.0362(14) 0.0097(11) 0.0068(10) 0.0048(11)
Cl1 0.0478(5) 0.0485(5) 0.0544(5) 0.0109(4) -0.0029(4) 0.0254(4)
Cl2 0.0508(6) 0.0742(7) 0.0565(6) 0.0183(5) -0.0103(4) 0.0144(5)
C31 0.055(2) 0.0440(18) 0.0430(17) 0.0143(14) 0.0043(15) 0.0258(16)

loop_
_atom_type_symbol
_atom_type_description
_atom_type_scat_dispersion_real
_atom_type_scat_dispersion_imag
_atom_type_scat_source
C C 0.0181 0.0091 'International Tables Vol C Tables 4.2.6.8 and 6.1.1.4'
H H 0.0000 0.0000 'International Tables Vol C Tables 4.2.6.8 and 6.1.1.4'
Br Br -0.6763 1.2805 'International Tables Vol C Tables 4.2.6.8 and 6.1.1.4'
Cl Cl 0.3639 0.7018 'International Tables Vol C Tables 4.2.6.8 and 6.1.1.4'
N N 0.0311 0.0180 'International Tables Vol C Tables 4.2.6.8 and 6.1.1.4'
O O 0.0492 0.0322 'International Tables Vol C Tables 4.2.6.8 and 6.1.1.4'

loop_
_exptl_crystal_face_index_h
_exptl_crystal_face_index_k
_exptl_crystal_face_index_l
_exptl_crystal_face_perp_dist
0 -1 0 0.2017
0 1 0 0.1492
0 0 -1 0.1512
-1 -1 1 0.1540
0 -1 1 0.2255
1 1 -1 0.4728
-1 1 -1 0.1561
0 0 1 0.2076
-1 0 1 0.1368

loop_
_geom_angle_atom_site_label_1
_geom_angle_atom_site_label_2
_geom_angle_atom_site_label_3
_geom_angle
_geom_angle_site_symmetry_1
_geom_angle_site_symmetry_3
_geom_angle_publ_flag
C23 O24 C19 117.49(19) . . ?
C28 O29 C30 117.4(2) . . ?
C10 N11 C12 119.3(2) . . ?
C15 N11 C10 114.93(19) . . ?
C15 N11 C12 118.8(2) . . ?
C2 C1 C21 128.9(2) . . ?
C10 C1 C2 119.1(2) . . ?
C10 C1 C21 112.0(2) . . ?
C1 C2 C3 124.6(2) . . ?
C1 C2 C7 119.1(2) . . ?
C3 C2 C7 116.3(2) . . ?
C2 C3 H3 118.9 . . ?
C4 C3 C2 122.2(2) . . ?
C4 C3 H3 118.9 . . ?
C3 C4 H4 120.2 . . ?
C3 C4 C5 119.6(2) . . ?
C5 C4 H4 120.2 . . ?
C4 C5 Br1 118.63(19) . . ?
C6 C5 Br1 120.14(19) . . ?
C6 C5 C4 121.2(2) . . ?
C5 C6 H6 120.2 . . ?
C5 C6 C7 119.5(2) . . ?
C7 C6 H6 120.2 . . ?
C6 C7 C2 121.0(2) . . ?
C6 C7 C8 119.6(2) . . ?
C8 C7 C2 119.4(2) . . ?
C7 C8 H8 119.6 . . ?
C9 C8 C7 120.8(2) . . ?
C9 C8 H8 119.6 . . ?
C8 C9 H9 119.7 . . ?
C8 C9 C10 120.5(2) . . ?
C10 C9 H9 119.7 . . ?
N11 C10 C9 120.3(2) . . ?
C1 C10 N11 119.0(2) . . ?
C1 C10 C9 120.7(2) . . ?
N11 C12 H12A 108.9 . . ?
N11 C12 H12B 108.9 . . ?
N11 C12 C13 113.4(2) . . ?
H12A C12 H12B 107.7 . . ?
C13 C12 H12A 108.9 . . ?
C13 C12 H12B 108.9 . . ?
C12 C13 H13A 109.7 . . ?
C12 C13 H13B 109.7 . . ?
H13A C13 H13B 108.2 . . ?
C14 C13 C12 110.0(2) . . ?
C14 C13 H13A 109.7 . . ?
C14 C13 H13B 109.7 . . ?
C13 C14 H14A 109.5 . . ?
C13 C14 H14B 109.5 . . ?
C13 C14 H14C 109.5 . . ?
H14A C14 H14B 109.5 . . ?
H14A C14 H14C 109.5 . . ?
H14B C14 H14C 109.5 . . ?
C16 C15 N11 125.3(2) . . ?
C16 C15 C20 119.8(2) . . ?
C20 C15 N11 114.9(2) . . ?
C15 C16 H16 120.6 . . ?
C17 C16 C15 118.9(2) . . ?
C17 C16 H16 120.6 . . ?
C16 C17 H17 119.2 . . ?
C18 C17 C16 121.7(2) . . ?
C18 C17 H17 119.2 . . ?
C17 C18 H18 120.9 . . ?
C17 C18 C19 118.1(2) . . ?
C19 C18 H18 120.9 . . ?
C18 C19 O24 117.0(2) . . ?
C20 C19 O24 121.1(2) . . ?
C20 C19 C18 121.9(2) . . ?
C15 C20 C21 116.4(2) . . ?
C19 C20 C15 119.4(2) . . ?
C19 C20 C21 124.3(2) . . ?
C1 C21 H21 105.6 . . ?
C20 C21 C1 105.67(18) . . ?
C20 C21 H21 105.6 . . ?
C20 C21 C22 109.59(19) . . ?
C22 C21 C1 123.6(2) . . ?
C22 C21 H21 105.6 . . ?
C23 C22 C21 121.7(2) . . ?
C23 C22 C28 116.7(2) . . ?
C28 C22 C21 121.3(2) . . ?
O24 C23 C22 123.3(2) . . ?
O24 C23 C25 113.9(2) . . ?
C22 C23 C25 122.8(2) . . ?
C23 C25 H25 120.7 . . ?
C26 C25 C23 118.6(2) . . ?
C26 C25 H25 120.7 . . ?
C25 C26 H26 119.6 . . ?
C25 C26 C27 120.8(2) . . ?
C27 C26 H26 119.6 . . ?
C26 C27 H27 120.3 . . ?
C28 C27 C26 119.3(2) . . ?
C28 C27 H27 120.3 . . ?
O29 C28 C22 114.3(2) . . ?
O29 C28 C27 124.1(2) . . ?
C27 C28 C22 121.6(2) . . ?
O29 C30 H30A 109.5 . . ?
O29 C30 H30B 109.5 . . ?
O29 C30 H30C 109.5 . . ?
H30A C30 H30B 109.5 . . ?
H30A C30 H30C 109.5 . . ?
H30B C30 H30C 109.5 . . ?
Cl1 C31 H31A 108.9 . . ?
Cl1 C31 H31B 108.9 . . ?
Cl2 C31 Cl1 113.3(2) . . ?
Cl2 C31 H31A 108.9 . . ?
Cl2 C31 H31B 108.9 . . ?
H31A C31 H31B 107.7 . . ?

loop_
_geom_bond_atom_site_label_1
_geom_bond_atom_site_label_2
_geom_bond_distance
_geom_bond_site_symmetry_2
_geom_bond_publ_flag
Br1 C5 1.903(2) . ?
O24 C19 1.390(3) . ?
O24 C23 1.384(3) . ?
O29 C28 1.361(3) . ?
O29 C30 1.431(3) . ?
N11 C10 1.415(3) . ?
N11 C12 1.468(3) . ?
N11 C15 1.413(3) . ?
C1 C2 1.427(3) . ?
C1 C10 1.396(3) . ?
C1 C21 1.529(3) . ?
C2 C3 1.428(3) . ?
C2 C7 1.431(3) . ?
C3 H3 0.9500 . ?
C3 C4 1.365(4) . ?
C4 H4 0.9500 . ?
C4 C5 1.408(4) . ?
C5 C6 1.366(4) . ?
C6 H6 0.9500 . ?
C6 C7 1.411(3) . ?
C7 C8 1.413(3) . ?
C8 H8 0.9500 . ?
C8 C9 1.361(4) . ?
C9 H9 0.9500 . ?
C9 C10 1.418(3) . ?
C12 H12A 0.9900 . ?
C12 H12B 0.9900 . ?
C12 C13 1.531(3) . ?
C13 H13A 0.9900 . ?
C13 H13B 0.9900 . ?
C13 C14 1.525(4) . ?
C14 H14A 0.9800 . ?
C14 H14B 0.9800 . ?
C14 H14C 0.9800 . ?
C15 C16 1.397(3) . ?
C15 C20 1.400(3) . ?
C16 H16 0.9500 . ?
C16 C17 1.396(4) . ?
C17 H17 0.9500 . ?
C17 C18 1.385(4) . ?
C18 H18 0.9500 . ?
C18 C19 1.386(3) . ?
C19 C20 1.378(3) . ?
C20 C21 1.499(3) . ?
C21 H21 1.0000 . ?
C21 C22 1.509(3) . ?
C22 C23 1.387(3) . ?
C22 C28 1.410(3) . ?
C23 C25 1.393(4) . ?
C25 H25 0.9500 . ?
C25 C26 1.382(4) . ?
C26 H26 0.9500 . ?
C26 C27 1.392(4) . ?
C27 H27 0.9500 . ?
C27 C28 1.387(3) . ?
C30 H30A 0.9800 . ?
C30 H30B 0.9800 . ?
C30 H30C 0.9800 . ?
Cl1 C31 1.754(4) . ?
Cl2 C31 1.731(4) . ?
C31 H31A 0.9900 . ?
C31 H31B 0.9900 . ?

loop_
_geom_torsion_atom_site_label_1
_geom_torsion_atom_site_label_2
_geom_torsion_atom_site_label_3
_geom_torsion_atom_site_label_4
_geom_torsion
_geom_torsion_site_symmetry_1
_geom_torsion_site_symmetry_2
_geom_torsion_site_symmetry_3
_geom_torsion_site_symmetry_4
_geom_torsion_publ_flag
Br1 C5 C6 C7 -178.85(17) . . . . ?
O24 C19 C20 C15 175.4(2) . . . . ?
O24 C19 C20 C21 -4.3(4) . . . . ?
O24 C23 C25 C26 -174.6(2) . . . . ?
N11 C12 C13 C14 171.5(2) . . . . ?
N11 C15 C16 C17 172.9(2) . . . . ?
N11 C15 C20 C19 -170.5(2) . . . . ?
N11 C15 C20 C21 9.3(3) . . . . ?
C1 C2 C3 C4 -178.9(2) . . . . ?
C1 C2 C7 C6 176.4(2) . . . . ?
C1 C2 C7 C8 -4.5(3) . . . . ?
C1 C21 C22 C23 -114.6(3) . . . . ?
C1 C21 C22 C28 72.9(3) . . . . ?
C2 C1 C10 N11 173.61(19) . . . . ?
C2 C1 C10 C9 -4.3(3) . . . . ?
C2 C1 C21 C20 -130.6(2) . . . . ?
C2 C1 C21 C22 -3.4(4) . . . . ?
C2 C3 C4 C5 1.6(4) . . . . ?
C2 C7 C8 C9 -0.7(3) . . . . ?
C3 C2 C7 C6 -4.9(3) . . . . ?
C3 C2 C7 C8 174.2(2) . . . . ?
C3 C4 C5 Br1 176.40(18) . . . . ?
C3 C4 C5 C6 -3.4(4) . . . . ?
C4 C5 C6 C7 1.0(4) . . . . ?
C5 C6 C7 C2 3.3(3) . . . . ?
C5 C6 C7 C8 -175.8(2) . . . . ?
C6 C7 C8 C9 178.4(2) . . . . ?
C7 C2 C3 C4 2.5(3) . . . . ?
C7 C8 C9 C10 3.5(4) . . . . ?
C8 C9 C10 N11 -178.8(2) . . . . ?
C8 C9 C10 C1 -1.0(3) . . . . ?
C10 N11 C12 C13 -66.2(3) . . . . ?
C10 N11 C15 C16 -137.9(2) . . . . ?
C10 N11 C15 C20 38.7(3) . . . . ?
C10 C1 C2 C3 -171.7(2) . . . . ?
C10 C1 C2 C7 6.9(3) . . . . ?
C10 C1 C21 C20 51.4(2) . . . . ?
C10 C1 C21 C22 178.6(2) . . . . ?
C12 N11 C10 C1 169.8(2) . . . . ?
C12 N11 C10 C9 -12.3(3) . . . . ?
C12 N11 C15 C16 12.8(3) . . . . ?
C12 N11 C15 C20 -170.6(2) . . . . ?
C15 N11 C10 C1 -39.6(3) . . . . ?
C15 N11 C10 C9 138.2(2) . . . . ?
C15 N11 C12 C13 144.4(2) . . . . ?
C15 C16 C17 C18 -1.0(4) . . . . ?
C15 C20 C21 C1 -53.3(3) . . . . ?
C15 C20 C21 C22 171.5(2) . . . . ?
C16 C15 C20 C19 6.3(3) . . . . ?
C16 C15 C20 C21 -174.0(2) . . . . ?
C16 C17 C18 C19 2.6(4) . . . . ?
C17 C18 C19 O24 -179.8(2) . . . . ?
C17 C18 C19 C20 0.2(4) . . . . ?
C18 C19 C20 C15 -4.7(4) . . . . ?
C18 C19 C20 C21 175.6(2) . . . . ?
C19 O24 C23 C22 -13.8(3) . . . . ?
C19 O24 C23 C25 165.2(2) . . . . ?
C19 C20 C21 C1 126.4(2) . . . . ?
C19 C20 C21 C22 -8.8(3) . . . . ?
C20 C15 C16 C17 -3.5(3) . . . . ?
C20 C21 C22 C23 10.9(3) . . . . ?
C20 C21 C22 C28 -161.6(2) . . . . ?
C21 C1 C2 C3 10.5(4) . . . . ?
C21 C1 C2 C7 -170.9(2) . . . . ?
C21 C1 C10 N11 -8.2(3) . . . . ?
C21 C1 C10 C9 173.9(2) . . . . ?
C21 C22 C23 O24 -0.3(4) . . . . ?
C21 C22 C23 C25 -179.3(2) . . . . ?
C21 C22 C28 O29 -4.5(3) . . . . ?
C21 C22 C28 C27 177.1(2) . . . . ?
C22 C23 C25 C26 4.5(4) . . . . ?
C23 O24 C19 C18 -164.0(2) . . . . ?
C23 O24 C19 C20 16.0(3) . . . . ?
C23 C22 C28 O29 -177.4(2) . . . . ?
C23 C22 C28 C27 4.2(4) . . . . ?
C23 C25 C26 C27 -0.1(4) . . . . ?
C25 C26 C27 C28 -2.0(4) . . . . ?
C26 C27 C28 O29 -178.5(2) . . . . ?
C26 C27 C28 C22 -0.2(4) . . . . ?
C28 C22 C23 O24 172.6(2) . . . . ?
C28 C22 C23 C25 -6.4(4) . . . . ?
C30 O29 C28 C22 174.8(2) . . . . ?
C30 O29 C28 C27 -6.8(4) . . . . ?

loop_
_exptl_oxdiff_crystal_face_indexfrac_h
_exptl_oxdiff_crystal_face_indexfrac_k
_exptl_oxdiff_crystal_face_indexfrac_l
_exptl_oxdiff_crystal_face_x
_exptl_oxdiff_crystal_face_y
_exptl_oxdiff_crystal_face_z
-0.0001 -0.9986 0.0000 -0.1585 0.0130 -0.0124
0.0001 0.9986 -0.0000 0.1585 -0.0130 0.0124
0.0002 0.0001 -0.9987 -0.0476 0.1262 0.0117
-0.9995 -0.9987 0.9977 -0.2009 -0.1117 0.1253
-0.0002 -0.9987 0.9987 -0.1108 -0.1133 -0.0242
0.9995 0.9987 -0.9977 0.2009 0.1117 -0.1253
-0.9990 0.9987 -0.9997 0.0208 0.1148 0.1736
-0.0002 -0.0001 0.9987 0.0476 -0.1262 -0.0117
-0.9995 -0.0001 0.9977 -0.0424 -0.1247 0.1377
